data_7249438
loop_
_publ_author_name
'Roys, Krupa Elsa'
'Manju, S. L.'
'Siddiq, Mohamed'
'Sambandam, Anandan'

_publ_section_title
;
 Novel A-&#x3c0;-D-A organic dyes for better photovoltaic performance.
;
_journal_issue 40
_journal_name_full 'RSC advances'
_journal_page_first 29229
_journal_page_last 29241
_journal_paper_doi 10.1039/d4ra05341a
_journal_volume 14
_journal_year 2024
_chemical_formula_moiety '0.5(C25 H21 N3 O4 S)'
_chemical_formula_sum 'C25 H21 N3 O4 S'
_chemical_formula_weight 459.529
_space_group_crystal_system triclinic
_space_group_IT_number 2
_space_group_name_Hall '-P 1'
_space_group_name_H-M_alt 'P -1'
_symmetry_Int_Tables_number 2
_atom_sites_solution_primary direct
_audit_creation_date 2023-08-23
_audit_creation_method
;
Olex2 1.5
(compiled 2023.03.06 svn.rbb2c1857 for OlexSys, GUI svn.r6748)
;
_audit_update_record
;
2023-08-23 deposited with the CCDC.	2024-09-02 downloaded from the CCDC.
;
_cell_angle_alpha 86.643(3)
_cell_angle_beta 76.578(2)
_cell_angle_gamma 61.751(2)
_cell_formula_units_Z 4
_cell_length_a 10.4665(7)
_cell_length_b 10.8561(8)
_cell_length_c 16.2199(11)
_cell_measurement_reflns_used 6323
_cell_measurement_temperature 300.00
_cell_measurement_theta_max 19.55
_cell_measurement_theta_min 2.26
_cell_volume 1576.31(19)
_computing_cell_refinement 'SAINT V8.40B (?, 2016)'
_computing_data_reduction 'SAINT V8.40B (?, 2016)'
_computing_molecular_graphics 'Olex2 1.5 (Dolomanov et al., 2009)'
_computing_publication_material 'Olex2 1.5 (Dolomanov et al., 2009)'
_computing_structure_refinement 'olex2.refine 1.5 (Bourhis et al., 2015)'
_computing_structure_solution 'XS  (Sheldrick, 2008)'
_diffrn_ambient_temperature 300.00
_diffrn_measured_fraction_theta_full 0.9905
_diffrn_measured_fraction_theta_max 0.9905
_diffrn_measurement_device_type 'Bruker APEX-II CCD'
_diffrn_measurement_method '\f and \w scans'
_diffrn_radiation_type 'Mo K\a'
_diffrn_radiation_wavelength 0.71073
_diffrn_reflns_av_R_equivalents 0.0660
_diffrn_reflns_av_unetI/netI 0.0500
_diffrn_reflns_Laue_measured_fraction_full 0.9905
_diffrn_reflns_Laue_measured_fraction_max 0.9905
_diffrn_reflns_limit_h_max 12
_diffrn_reflns_limit_h_min -12
_diffrn_reflns_limit_k_max 12
_diffrn_reflns_limit_k_min -12
_diffrn_reflns_limit_l_max 19
_diffrn_reflns_limit_l_min -19
_diffrn_reflns_number 38218
_diffrn_reflns_point_group_measured_fraction_full 0.9905
_diffrn_reflns_point_group_measured_fraction_max 0.9905
_diffrn_reflns_theta_full 25.0590
_diffrn_reflns_theta_max 25.06
_diffrn_reflns_theta_min 2.27
_diffrn_source_current 0.0
_diffrn_source_power 0.0
_diffrn_source_voltage 0.0
_diffrn_standards_number 0
_exptl_absorpt_coefficient_mu 0.259
_exptl_absorpt_correction_T_max 0.7452
_exptl_absorpt_correction_T_min 0.6895
_exptl_absorpt_correction_type none
_exptl_absorpt_process_details
;
SADABS-2016/2 (Bruker,2016/2) was used for absorption correction.
wR2(int) was 0.1237 before and 0.0631 after correction.
The Ratio of minimum to maximum transmission is 0.9253.
The \l/2 correction factor is Not present.
;
_exptl_crystal_colour orange
_exptl_crystal_colour_primary orange
_exptl_crystal_density_diffrn 1.936
_exptl_crystal_description block
_exptl_crystal_F_000 961.107
_exptl_crystal_size_max 0.234
_exptl_crystal_size_mid 0.179
_exptl_crystal_size_min 0.087
_refine_diff_density_max 0.4097
_refine_diff_density_min -0.4604
_refine_diff_density_rms 0.0828
_refine_ls_d_res_high 0.8390
_refine_ls_d_res_low 8.9674
_refine_ls_goodness_of_fit_ref 1.2725
_refine_ls_hydrogen_treatment constr
_refine_ls_matrix_type full
_refine_ls_number_constraints 36
_refine_ls_number_parameters 299
_refine_ls_number_reflns 5531
_refine_ls_number_restraints 0
_refine_ls_restrained_S_all 1.2725
_refine_ls_R_factor_all 0.1416
_refine_ls_R_factor_gt 0.0906
_refine_ls_shift/su_max 0.0008
_refine_ls_shift/su_mean 0.0001
_refine_ls_structure_factor_coef Fsqd
_refine_ls_weighting_details 'w=1/[\s^2^(Fo^2^)+(0.2P)^2^] where P=(Fo^2^+2Fc^2^)/3'
_refine_ls_weighting_scheme calc
_refine_ls_wR_factor_gt 0.3076
_refine_ls_wR_factor_ref 0.3750
_reflns_Friedel_coverage 0.0
_reflns_limit_h_max 12
_reflns_limit_h_min -11
_reflns_limit_k_max 12
_reflns_limit_k_min -12
_reflns_limit_l_max 19
_reflns_limit_l_min 0
_reflns_number_gt 2987
_reflns_number_total 5531
_reflns_threshold_expression I>=2u(I)
_cod_data_source_file d4ra05341a2.cif
_cod_data_source_block InT2CY_030723_0m_sx
_cod_original_formula_sum 'C25 N3 O4 S1 H21'
_cod_database_code 7249438
_olex2_refinement_description
;
1. Fixed Uiso
 At 1.2 times of:
  All C(H) groups, All C(H,H) groups
 At 1.5 times of:
  All C(H,H,H) groups, All O(H) groups
2. Others
 Fixed Sof: H4(11.982095)
 Fixed U11: O7(3.752792)
 Fixed U13: O7(10.058409)
 Fixed U22: C19(3.655715)
 Fixed U23: C19(-3.30183)
 Fixed U33: C19(3.468373) O7(33.350857)
 Fixed Uiso: H19a(3.956264) H19b(3.956264) H19c(3.956264)
3.a Secondary CH2 refined with riding coordinates:
 C11(H11a,H11b), C18(H18a,H18b), C1b(H1ba,H1bb), C1e(H1ea,H1eb)
3.b Aromatic/amide H refined with riding coordinates:
 C8(H8), C10(H10), C27(H27), C4(H4), C22(H22), C3(H3), C23(H23), C14(H14)
3.c Tetrahedral OH refined with everything fixed:
 O(H)
3.d Tetrahedral OH refined is dependent atom of rigid group:
 O5(H5)
3.e Idealised Me refined as rotating group:
 C(Ha,Hb,Hc)
;
_smtbx_masks_void_probe_radius 1.2
_smtbx_masks_void_truncation_radius 1.2
_olex2_submission_special_instructions 'No special instructions were received'

loop_
_space_group_symop_id
_space_group_symop_operation_xyz
1 x,y,z
2 -x,-y,-z

loop_
_atom_site_label
_atom_site_type_symbol
_atom_site_fract_x
_atom_site_fract_y
_atom_site_fract_z
_atom_site_U_iso_or_equiv
_atom_site_adp_type
_atom_site_occupancy
_atom_site_refinement_flags_posn
S2 S 0.53878(14) 0.19202(13) 0.42141(8) 0.0711(5) Uani 1.000000 .
O4 O 1.1315(4) 0.0608(4) 0.3104(3) 0.0938(12) Uani 1.000000 .
C1 C 0.2925(5) 0.2129(4) 0.5434(3) 0.0607(12) Uani 1.000000 .
N2 N -0.1557(5) 0.3234(4) 0.5960(3) 0.0682(11) Uani 1.000000 .
C20 C 0.0540(5) 0.3074(4) 0.5083(3) 0.0607(12) Uani 1.000000 .
C27 C 0.2269(6) 0.1902(5) 0.6256(3) 0.0678(13) Uani 1.000000 .
C4 C -0.0520(6) 0.4156(5) 0.3808(3) 0.0664(13) Uani 1.000000 .
C5 C 0.4496(5) 0.1756(5) 0.5224(3) 0.0607(12) Uani 1.000000 .
C22 C 0.5497(6) 0.1225(5) 0.5737(3) 0.0721(14) Uani 1.000000 .
C6 C -0.0074(5) 0.2808(5) 0.5907(3) 0.0605(12) Uani 1.000000 .
O1 O 0.0184(5) 0.4964(5) 0.2194(2) 0.0999(12) Uani 1.000000 .
C3 C 0.8440(6) 0.1129(5) 0.3946(3) 0.0676(13) Uani 1.000000 .
C7 C -0.1536(6) 0.4741(5) 0.3331(3) 0.0693(13) Uani 1.000000 .
C8 C 0.2048(5) 0.2708(4) 0.4855(3) 0.0581(11) Uani 1.000000 .
C9 C -0.0684(6) 0.3684(5) 0.4654(3) 0.0634(12) Uani 1.000000 .
C10 C 0.0807(6) 0.2234(5) 0.6494(3) 0.0675(13) Uani 1.000000 .
O O 1.0646(5) 0.0980(5) 0.1877(3) 0.1121(14) Uani 1.000000 .
O5 O -0.2224(5) 0.5980(5) 0.2125(3) 0.1064(13) Uani 1.000000 .
C11 C -0.2573(6) 0.3127(6) 0.6737(3) 0.0836(16) Uani 1.000000 .
C23 C 0.6944(6) 0.0986(5) 0.5335(4) 0.0752(14) Uani 1.000000 .
C12 C 0.8824(6) 0.1231(5) 0.3093(4) 0.0728(14) Uani 1.000000 .
C21 C 0.7083(6) 0.1323(5) 0.4487(4) 0.0687(13) Uani 1.000000 .
C13 C 1.0362(7) 0.0933(6) 0.2686(4) 0.0850(16) Uani 1.000000 .
C14 C -0.1909(6) 0.3767(5) 0.5227(3) 0.0682(13) Uani 1.000000 .
C15 C -0.3037(7) 0.4963(5) 0.3639(4) 0.0737(14) Uani 1.000000 .
C16 C 0.7789(7) 0.1582(7) 0.2569(4) 0.0919(17) Uani 1.000000 .
C17 C -0.1194(7) 0.5258(6) 0.2492(4) 0.0819(15) Uani 1.000000 .
N1 N -0.4218(6) 0.5105(6) 0.3887(4) 0.1004(16) Uani 1.000000 .
C18 C -0.3209(7) 0.4349(6) 0.7349(4) 0.0940(18) Uani 1.000000 .
N1a N 0.7017(7) 0.1781(8) 0.2134(4) 0.128(2) Uani 1.000000 .
C1b C -0.4337(10) 0.4261(10) 0.8100(5) 0.136(3) Uani 1.000000 .
C1e C -0.3675(17) 0.3118(12) 0.8681(8) 0.256(8) Uani 1.000000 .
C C -0.4740(16) 0.3107(13) 0.9479(7) 0.242(6) Uani 1.000000 .
H8 H 0.2465(5) 0.2855(4) 0.4311(3) 0.0698(14) Uiso 1.000000 R
H10 H 0.0401(6) 0.2080(5) 0.7039(3) 0.0809(15) Uiso 1.000000 R
H27 H 0.2861(6) 0.1513(5) 0.6646(3) 0.0814(16) Uiso 1.000000 R
H4 H 0.0424(6) 0.4042(5) 0.3552(3) 0.0797(15) Uiso 1.000000 R
H22 H 0.5238(6) 0.1041(5) 0.6301(3) 0.0866(16) Uiso 1.000000 R
H3 H 0.9208(6) 0.0888(5) 0.4220(3) 0.0811(16) Uiso 1.000000 R
H11a H -0.3378(6) 0.3063(6) 0.6577(3) 0.1004(19) Uiso 1.000000 R
H11b H -0.2028(6) 0.2277(6) 0.7008(3) 0.1004(19) Uiso 1.000000 R
H23 H 0.7728(6) 0.0639(5) 0.5607(4) 0.0903(17) Uiso 1.000000 R
H14 H -0.2857(6) 0.4141(5) 0.5125(3) 0.0818(16) Uiso 1.000000 R
H18a H -0.2415(7) 0.4371(6) 0.7548(4) 0.113(2) Uiso 1.000000 R
H18b H -0.3692(7) 0.5206(6) 0.7068(4) 0.113(2) Uiso 1.000000 R
H1ba H -0.4877(10) 0.5151(10) 0.8429(5) 0.163(3) Uiso 1.000000 R
H1bb H -0.5052(10) 0.4117(10) 0.7887(5) 0.163(3) Uiso 1.000000 R
H1ea H -0.3232(17) 0.2223(12) 0.8366(8) 0.307(10) Uiso 1.000000 R
H1eb H -0.2878(17) 0.3198(12) 0.8839(8) 0.307(10) Uiso 1.000000 R
Ha H -0.521(11) 0.258(12) 0.937(2) 0.363(10) Uiso 1.000000 GR
Hb H -0.420(3) 0.268(12) 0.991(3) 0.363(10) Uiso 1.000000 GR
Hc H -0.548(9) 0.4052(16) 0.967(5) 0.363(10) Uiso 1.000000 GR
H5 H -0.3013(5) 0.6049(5) 0.2413(3) 0.160(2) Uiso 1.000000 R
H H 0.9884(5) 0.1214(5) 0.1711(3) 0.168(2) Uiso 1.000000 .

loop_
_atom_site_aniso_label
_atom_site_aniso_U_11
_atom_site_aniso_U_22
_atom_site_aniso_U_33
_atom_site_aniso_U_12
_atom_site_aniso_U_13
_atom_site_aniso_U_23
S2 0.0664(9) 0.0759(9) 0.0758(9) -0.0348(7) -0.0252(7) 0.0154(7)
O4 0.063(2) 0.123(3) 0.096(3) -0.040(2) -0.033(2) 0.019(2)
C1 0.062(3) 0.054(3) 0.065(3) -0.026(2) -0.016(2) 0.004(2)
N2 0.066(3) 0.068(2) 0.072(3) -0.033(2) -0.016(2) 0.005(2)
C20 0.064(3) 0.052(3) 0.064(3) -0.026(2) -0.015(2) 0.004(2)
C27 0.074(4) 0.059(3) 0.067(3) -0.024(3) -0.026(3) 0.008(2)
C4 0.066(3) 0.056(3) 0.072(3) -0.024(2) -0.017(3) 0.003(2)
C5 0.070(3) 0.057(3) 0.062(3) -0.034(2) -0.018(2) 0.003(2)
C22 0.067(3) 0.085(3) 0.066(3) -0.034(3) -0.025(3) 0.013(3)
C6 0.058(3) 0.056(3) 0.070(3) -0.026(2) -0.022(2) 0.003(2)
O1 0.086(3) 0.126(3) 0.082(3) -0.044(3) -0.027(2) 0.016(2)
C3 0.067(3) 0.058(3) 0.078(4) -0.026(2) -0.026(3) 0.010(2)
C7 0.076(3) 0.061(3) 0.072(3) -0.027(3) -0.030(3) 0.005(2)
C8 0.056(3) 0.052(2) 0.068(3) -0.026(2) -0.017(2) 0.004(2)
C9 0.068(3) 0.056(3) 0.064(3) -0.026(2) -0.016(3) -0.001(2)
C10 0.073(4) 0.063(3) 0.064(3) -0.033(3) -0.013(3) 0.009(2)
O 0.085(3) 0.182(4) 0.082(3) -0.073(3) -0.025(2) 0.031(3)
O5 0.100(3) 0.129(3) 0.100(3) -0.057(3) -0.046(3) 0.047(3)
C11 0.069(3) 0.101(4) 0.081(4) -0.047(3) -0.005(3) 0.007(3)
C23 0.082(4) 0.072(3) 0.082(4) -0.039(3) -0.034(3) 0.009(3)
C12 0.067(3) 0.069(3) 0.089(4) -0.034(3) -0.027(3) 0.009(3)
C21 0.070(3) 0.059(3) 0.087(4) -0.035(3) -0.027(3) 0.007(2)
C13 0.073(4) 0.085(4) 0.091(5) -0.036(3) -0.010(3) 0.008(3)
C14 0.063(3) 0.062(3) 0.080(4) -0.028(3) -0.022(3) 0.004(3)
C15 0.071(4) 0.071(3) 0.084(4) -0.032(3) -0.030(3) 0.009(3)
C16 0.089(4) 0.113(5) 0.074(4) -0.047(4) -0.022(4) 0.014(3)
C17 0.080(4) 0.098(4) 0.075(4) -0.045(4) -0.025(3) 0.006(3)
N1 0.078(3) 0.115(4) 0.116(4) -0.048(3) -0.033(3) 0.014(3)
C18 0.093(4) 0.104(4) 0.078(4) -0.044(4) -0.010(3) -0.002(3)
N1a 0.094(4) 0.196(7) 0.104(4) -0.071(4) -0.041(4) 0.023(4)
C1b 0.144(7) 0.160(7) 0.094(5) -0.077(6) 0.003(5) -0.003(5)
C1e 0.307(18) 0.167(10) 0.175(11) -0.074(11) 0.062(11) 0.041(9)
C 0.332(18) 0.244(13) 0.128(8) -0.154(13) 0.022(11) 0.026(9)

loop_
_atom_type_symbol
_atom_type_scat_dispersion_real
_atom_type_scat_dispersion_imag
_atom_type_scat_Cromer_Mann_a1
_atom_type_scat_Cromer_Mann_a2
_atom_type_scat_Cromer_Mann_a3
_atom_type_scat_Cromer_Mann_a4
_atom_type_scat_Cromer_Mann_b1
_atom_type_scat_Cromer_Mann_b2
_atom_type_scat_Cromer_Mann_b3
_atom_type_scat_Cromer_Mann_b4
_atom_type_scat_Cromer_Mann_c
_atom_type_scat_source
_atom_type_scat_dispersion_source
C 0.00347 0.00161 2.31000 1.02000 1.58860 0.86500 20.84390 10.20750 0.56870 51.65120 0.21560 'International Tables Volume C Table 6.1.1.4 (pp. 500-502)' 'Henke, Gullikson and Davis, At. Data and Nucl. Data Tables, 1993, 54, 2'
H 0.00000 0.00000 0.49300 0.32291 0.14019 0.04081 10.51090 26.12570 3.14236 57.79970 0.00304 'International Tables Volume C Table 6.1.1.4 (pp. 500-502)' 'Henke, Gullikson and Davis, At. Data and Nucl. Data Tables, 1993, 54, 2'
N 0.00653 0.00323 12.21260 3.13220 2.01250 1.16630 0.00570 9.89330 28.99750 0.58260 -11.52900 'International Tables Volume C Table 6.1.1.4 (pp. 500-502)' 'Henke, Gullikson and Davis, At. Data and Nucl. Data Tables, 1993, 54, 2'
O 0.01158 0.00611 3.04850 2.28680 1.54630 0.86700 13.27710 5.70110 0.32390 32.90890 0.25080 'International Tables Volume C Table 6.1.1.4 (pp. 500-502)' 'Henke, Gullikson and Davis, At. Data and Nucl. Data Tables, 1993, 54, 2'
S 0.12424 0.12443 6.90530 5.20340 1.43790 1.58630 1.46790 22.21510 0.25360 56.17200 0.86690 'International Tables Volume C Table 6.1.1.4 (pp. 500-502)' 'Henke, Gullikson and Davis, At. Data and Nucl. Data Tables, 1993, 54, 2'

loop_
_geom_angle_atom_site_label_1
_geom_angle_atom_site_label_2
_geom_angle_atom_site_label_3
_geom_angle
_geom_angle_site_symmetry_1
_geom_angle_site_symmetry_3
_geom_angle_publ_flag
C21 S2 C5 93.2(2) . . ?
C5 C1 C27 119.3(4) . . ?
C8 C1 C27 118.9(4) . . ?
C8 C1 C5 121.8(4) . . ?
C11 N2 C6 123.1(5) . . ?
C14 N2 C6 109.7(4) . . ?
C14 N2 C11 127.2(5) . . ?
C8 C20 C6 119.4(4) . . ?
C9 C20 C6 105.5(4) . . ?
C9 C20 C8 135.1(4) . . ?
C10 C27 C1 122.2(5) . . ?
H27 C27 C1 118.9(3) . . ?
H27 C27 C10 118.9(3) . . ?
C9 C4 C7 129.5(5) . . ?
H4 C4 C7 115.3(3) . . ?
H4 C4 C9 115.3(3) . . ?
C1 C5 S2 121.5(4) . . ?
C22 C5 S2 109.8(4) . . ?
C22 C5 C1 128.6(5) . . ?
C23 C22 C5 114.2(5) . . ?
H22 C22 C5 122.9(3) . . ?
H22 C22 C23 122.9(3) . . ?
C20 C6 N2 107.7(4) . . ?
C10 C6 N2 131.9(5) . . ?
C10 C6 C20 120.5(4) . . ?
C21 C3 C12 131.4(5) . . ?
H3 C3 C12 114.3(3) . . ?
H3 C3 C21 114.3(3) . . ?
C15 C7 C4 121.4(5) . . ?
C17 C7 C4 121.8(5) . . ?
C17 C7 C15 116.6(5) . . ?
C20 C8 C1 120.2(4) . . ?
H8 C8 C1 119.9(3) . . ?
H8 C8 C20 119.9(3) . . ?
C4 C9 C20 122.5(5) . . ?
C14 C9 C20 106.4(4) . . ?
C14 C9 C4 131.0(5) . . ?
C6 C10 C27 118.8(5) . . ?
H10 C10 C27 120.6(3) . . ?
H10 C10 C6 120.6(3) . . ?
H O C13 109.5 . . ?
H5 O5 C17 109.5 . . ?
C18 C11 N2 112.0(4) . . ?
H11a C11 N2 109.2(3) . . ?
H11a C11 C18 109.2(3) . . ?
H11b C11 N2 109.2(3) . . ?
H11b C11 C18 109.2(3) . . ?
H11b C11 H11a 107.9 . . ?
C21 C23 C22 113.1(5) . . ?
H23 C23 C22 123.5(3) . . ?
H23 C23 C21 123.5(3) . . ?
C13 C12 C3 119.6(5) . . ?
C16 C12 C3 122.0(5) . . ?
C16 C12 C13 118.4(5) . . ?
C3 C21 S2 126.8(4) . . ?
C23 C21 S2 109.7(4) . . ?
C23 C21 C3 123.4(5) . . ?
O C13 O4 123.1(5) . . ?
C12 C13 O4 121.4(6) . . ?
C12 C13 O 115.4(6) . . ?
C9 C14 N2 110.7(5) . . ?
H14 C14 N2 124.6(3) . . ?
H14 C14 C9 124.6(3) . . ?
N1 C15 C7 178.3(6) . . ?
N1a C16 C12 176.0(7) . . ?
C7 C17 O1 116.1(5) . . ?
O5 C17 O1 124.1(5) . . ?
O5 C17 C7 119.8(5) . . ?
C1b C18 C11 110.4(6) . . ?
H18a C18 C11 109.6(3) . . ?
H18a C18 C1b 109.6(4) . . ?
H18b C18 C11 109.6(3) . . ?
H18b C18 C1b 109.6(4) . . ?
H18b C18 H18a 108.1 . . ?
C1e C1b C18 114.7(8) . . ?
H1ba C1b C18 108.6(4) . . ?
H1ba C1b C1e 108.6(6) . . ?
H1bb C1b C18 108.6(4) . . ?
H1bb C1b C1e 108.6(8) . . ?
H1bb C1b H1ba 107.6 . . ?
C C1e C1b 115.8(11) . . ?
H1ea C1e C1b 108.3(7) . . ?
H1ea C1e C 108.3(7) . . ?
H1eb C1e C1b 108.3(8) . . ?
H1eb C1e C 108.3(10) . . ?
H1eb C1e H1ea 107.4 . . ?
Ha C C1e 109.5 . . ?
Hb C C1e 109.5 . . ?
Hb C Ha 109.5 . . ?
Hc C C1e 109.5 . . ?
Hc C Ha 109.5 . . ?
Hc C Hb 109.5 . . ?

loop_
_geom_bond_atom_site_label_1
_geom_bond_atom_site_label_2
_geom_bond_distance
_geom_bond_site_symmetry_2
_geom_bond_publ_flag
S2 C5 1.732(5) . ?
S2 C21 1.734(5) . ?
O4 C13 1.238(7) . ?
C1 C27 1.417(7) . ?
C1 C5 1.453(7) . ?
C1 C8 1.380(6) . ?
N2 C6 1.376(6) . ?
N2 C11 1.486(7) . ?
N2 C14 1.343(6) . ?
C20 C6 1.419(7) . ?
C20 C8 1.392(6) . ?
C20 C9 1.456(7) . ?
C27 C10 1.356(7) . ?
C27 H27 0.9300 . ?
C4 C7 1.348(7) . ?
C4 C9 1.438(7) . ?
C4 H4 0.9300 . ?
C5 C22 1.378(7) . ?
C22 C23 1.405(7) . ?
C22 H22 0.9300 . ?
C6 C10 1.393(7) . ?
O1 C17 1.294(7) . ?
C3 C12 1.362(7) . ?
C3 C21 1.411(7) . ?
C3 H3 0.9300 . ?
C7 C15 1.437(8) . ?
C7 C17 1.473(8) . ?
C8 H8 0.9300 . ?
C9 C14 1.365(7) . ?
C10 H10 0.9300 . ?
O C13 1.280(7) . ?
O H 0.8200 . ?
O5 C17 1.255(6) . ?
O5 H5 0.8200 . ?
C11 C18 1.483(7) . ?
C11 H11a 0.9700 . ?
C11 H11b 0.9700 . ?
C23 C21 1.395(7) . ?
C23 H23 0.9300 . ?
C12 C13 1.473(8) . ?
C12 C16 1.428(8) . ?
C14 H14 0.9300 . ?
C15 N1 1.145(7) . ?
C16 N1a 1.131(7) . ?
C18 C1b 1.521(9) . ?
C18 H18a 0.9700 . ?
C18 H18b 0.9700 . ?
C1b C1e 1.503(14) . ?
C1b H1ba 0.9700 . ?
C1b H1bb 0.9700 . ?
C1e C 1.503(15) . ?
C1e H1ea 0.9700 . ?
C1e H1eb 0.9700 . ?
C Ha 0.9600 . ?
C Hb 0.9600 . ?
C Hc 0.9600 . ?

loop_
_geom_torsion_atom_site_label_1
_geom_torsion_atom_site_label_2
_geom_torsion_atom_site_label_3
_geom_torsion_atom_site_label_4
_geom_torsion
_geom_torsion_site_symmetry_1
_geom_torsion_site_symmetry_2
_geom_torsion_site_symmetry_3
_geom_torsion_site_symmetry_4
_geom_torsion_publ_flag
S2 C5 C1 C27 176.6(4) . . . . ?
S2 C5 C1 C8 -3.9(4) . . . . ?
S2 C5 C22 C23 1.5(3) . . . . ?
S2 C21 C3 C12 -6.0(6) . . . . ?
S2 C21 C23 C22 -0.5(4) . . . . ?
O4 C13 C12 C3 -1.0(6) . . . . ?
O4 C13 C12 C16 -179.2(6) . . . . ?
C1 C27 C10 C6 0.4(5) . . . . ?
C1 C5 C22 C23 -179.5(5) . . . . ?
C1 C8 C20 C6 -1.8(5) . . . . ?
C1 C8 C20 C9 -179.8(4) . . . . ?
N2 C6 C20 C8 -178.6(3) . . . . ?
N2 C6 C20 C9 -0.1(4) . . . . ?
N2 C6 C10 C27 179.6(5) . . . . ?
N2 C11 C18 C1b 175.4(6) . . . . ?
N2 C14 C9 C20 -1.7(4) . . . . ?
N2 C14 C9 C4 -177.5(3) . . . . ?
C20 C6 C10 C27 -1.6(5) . . . . ?
C20 C9 C4 C7 -179.8(4) . . . . ?
C4 C7 C17 O1 8.3(5) . . . . ?
C4 C7 C17 O5 -169.3(5) . . . . ?
C5 C22 C23 C21 -0.6(5) . . . . ?
C22 C23 C21 C3 -177.8(4) . . . . ?
O1 C17 C7 C15 -175.2(5) . . . . ?
C3 C12 C13 O 176.3(5) . . . . ?
O C13 C12 C16 -1.8(6) . . . . ?
C11 C18 C1b C1e 69.7(9) . . . . ?
C18 C1b C1e C 173.5(11) . . . . ?

loop_
_smtbx_masks_void_nr
_smtbx_masks_void_average_x
_smtbx_masks_void_average_y
_smtbx_masks_void_average_z
_smtbx_masks_void_volume
_smtbx_masks_void_count_electrons
_smtbx_masks_void_content
1 0.467 -0.489 0.000 557.3 57.3 '6 water'
